data_4080832
loop_
_publ_author_name
'Baquero, Edwin A.'
'Silbestri, Gustavo F.'
'G\'omez-Sal, Pilar'
'Flores, Juan C.'
'de Jes\'us, Ernesto'

_publ_section_title
;
 Sulfonated Water-Soluble N-Heterocyclic Carbene Silver(I) Complexes:
 Behavior in Aqueous Medium and as NHC-Transfer Agents to Platinum(II)
;
_journal_issue 9
_journal_name_full Organometallics
_journal_page_first 2814
_journal_paper_doi 10.1021/om400228s
_journal_volume 32
_journal_year 2013
_chemical_compound_source 'synthesis as described'
_chemical_formula_sum 'C11 H20 Cl2 N2 Na2 O10 Pt S3'
_chemical_formula_weight 748.44
_chemical_name_common Na[Pt(NHC)Cl2(dmso)].3H2O
_space_group_crystal_system triclinic
_space_group_IT_number 2
_space_group_name_Hall '-P 1'
_space_group_name_H-M_alt 'P -1'
_symmetry_space_group_name_Hall '-P 1'
_symmetry_space_group_name_H-M 'P -1'
_atom_sites_solution_hydrogens geom
_atom_sites_solution_primary direct
_atom_sites_solution_secondary difmap
_audit_creation_method 'APEX2 v2010.9-1'
_cell_angle_alpha 96.1470(10)
_cell_angle_beta 93.5040(10)
_cell_angle_gamma 95.0300(10)
_cell_formula_units_Z 2
_cell_length_a 8.2265(2)
_cell_length_b 10.4402(2)
_cell_length_c 16.4703(4)
_cell_measurement_temperature 293.(2)
_cell_volume 1397.47(6)
_computing_structure_refinement 'SHELXL-97 (Sheldrick, 2008)'
_computing_structure_solution 'SHELXS-97 (Sheldrick, 2008)'
_diffrn_ambient_temperature 293.(2)
_diffrn_measured_fraction_theta_full 0.986
_diffrn_measured_fraction_theta_max 0.986
_diffrn_radiation_wavelength 0.71073
_diffrn_reflns_av_R_equivalents 0.0358
_diffrn_reflns_av_sigmaI/netI 0.0217
_diffrn_reflns_limit_h_max 9
_diffrn_reflns_limit_h_min -9
_diffrn_reflns_limit_k_max 12
_diffrn_reflns_limit_k_min -12
_diffrn_reflns_limit_l_max 19
_diffrn_reflns_limit_l_min -19
_diffrn_reflns_number 35550
_diffrn_reflns_theta_full 25.35
_diffrn_reflns_theta_max 25.35
_diffrn_reflns_theta_min 1.25
_exptl_absorpt_coefficient_mu 5.508
_exptl_absorpt_correction_T_max 0.56
_exptl_absorpt_correction_T_min 0.35
_exptl_absorpt_correction_type multi-scan
_exptl_absorpt_process_details sadabs
_exptl_crystal_density_diffrn 1.779
_exptl_crystal_density_method 'not measured'
_exptl_crystal_description prismatic
_exptl_crystal_F_000 724
_exptl_crystal_size_max 0.270
_exptl_crystal_size_mid 0.160
_exptl_crystal_size_min 0.120
_refine_diff_density_max 7.466
_refine_diff_density_min -6.153
_refine_ls_extinction_method none
_refine_ls_goodness_of_fit_ref 1.101
_refine_ls_hydrogen_treatment refxyz
_refine_ls_matrix_type full
_refine_ls_number_parameters 262
_refine_ls_number_reflns 5064
_refine_ls_number_restraints 4
_refine_ls_restrained_S_all 1.101
_refine_ls_R_factor_all 0.0906
_refine_ls_R_factor_gt 0.0849
_refine_ls_shift/su_max 0.082
_refine_ls_shift/su_mean 0.002
_refine_ls_structure_factor_coef Fsqd
_refine_ls_weighting_details 'calc w=1/[\s^2^(Fo^2^)+(0.1482P)^2^+65.3091P] where P=(Fo^2^+2Fc^2^)/3'
_refine_ls_weighting_scheme calc
_refine_ls_wR_factor_gt 0.2411
_refine_ls_wR_factor_ref 0.2560
_reflns_number_gt 4933
_reflns_number_total 5064
_reflns_threshold_expression >2sigma(I)
_cod_data_source_file om400228s_si_002.cif
_cod_data_source_block 4a
_cod_depositor_comments
;

2023-09-06
Z value and formula fixed to values more according to usual
chemical conventions.                 miguel
;
_cod_original_formula_sum 'C22 H40 Cl4 N4 Na4 O20 Pt2 S6'
_cod_original_formula_weight 1496.88
_cod_original_formula_units_Z 1
_cod_original_cell_volume 1397.47(5)
_cod_database_code 4080832

loop_
_space_group_symop_operation_xyz
'x, y, z'
'-x, -y, -z'

loop_
_atom_site_type_symbol
_atom_site_label
_atom_site_fract_x
_atom_site_fract_y
_atom_site_fract_z
_atom_site_U_iso_or_equiv
_atom_site_adp_type
_atom_site_calc_flag
_atom_site_refinement_flags
_atom_site_occupancy
_atom_site_disorder_assembly
_atom_site_disorder_group
Pt Pt1 0.50625(6) 0.80879(5) 0.59926(3) 0.0215(3) Uani d . 1.0 . .
Cl Cl1 0.2708(5) 0.9225(5) 0.6022(3) 0.0389(10) Uani d . 1.0 A .
Cl Cl2 0.3646(6) 0.6413(5) 0.5133(3) 0.0415(11) Uani d . 1.0 A .
C C1 0.6976(19) 0.7078(16) 0.5984(9) 0.025(3) Uani d . 1.0 A 1
C C2 0.877(2) 0.5667(17) 0.6255(11) 0.032(4) Uani d . 1.0 A 1
H H2 0.9232 0.4985 0.6473 0.038 Uiso calc R 1.0 A 1
C C3 0.946(2) 0.6432(18) 0.5745(10) 0.031(4) Uani d . 1.0 A 1
H H3 1.049 0.6393 0.5548 0.037 Uiso calc R 1.0 A 1
C C4 0.862(2) 0.8331(16) 0.5051(10) 0.029(3) Uani d . 1.0 A 1
H H4A 0.9439 0.8986 0.5324 0.035 Uiso calc R 1.0 A 1
H H4B 0.7607 0.8732 0.4974 0.035 Uiso calc R 1.0 A 1
C C5 0.918(2) 0.7825(17) 0.4208(11) 0.033(3) Uani d . 1.0 A 1
H H5A 0.9268 0.8531 0.3871 0.039 Uiso calc R 1.0 A 1
H H5B 1.0254 0.7525 0.4283 0.039 Uiso calc R 1.0 A 1
C C6 0.801(2) 0.6730(19) 0.3767(10) 0.036(3) Uani d . 1.0 A 1
H H6A 0.6896 0.6916 0.3847 0.043 Uiso calc R 1.0 A 1
H H6B 0.8191 0.5935 0.4 0.043 Uiso calc R 1.0 A 1
C C7 0.612(2) 0.5462(17) 0.6931(10) 0.033(4) Uani d D 1.0 . .
H H7A 0.6396 0.4588 0.6984 0.04 Uiso calc R 1.0 B 1
H H7B 0.5015 0.5412 0.6685 0.04 Uiso calc R 1.0 B 1
C C10 0.650(3) 1.1152(19) 0.6273(15) 0.053(6) Uani d . 1.0 . .
H H10A 0.6852 1.1887 0.6665 0.08 Uiso calc R 1.0 A .
H H10B 0.5422 1.1238 0.6043 0.08 Uiso calc R 1.0 . .
H H10C 0.7243 1.1104 0.5846 0.08 Uiso calc R 1.0 . .
C C11 0.548(4) 1.022(3) 0.7658(14) 0.062(7) Uani d . 1.0 . .
H H11A 0.581 0.9736 0.8094 0.093 Uiso calc R 1.0 A .
H H11B 0.4317 1.0066 0.7542 0.093 Uiso calc R 1.0 . .
H H11C 0.5776 1.1124 0.7817 0.093 Uiso calc R 1.0 . .
C C8A 0.623(3) 0.624(3) 0.7785(15) 0.033(3) Uani d PD 0.51(2) C 1
H H8A1 0.5644 0.5733 0.8153 0.039 Uiso calc PR 0.51(2) C 1
H H8A2 0.5683 0.7023 0.7746 0.039 Uiso calc PR 0.51(2) C 1
C C9A 0.799(4) 0.662(4) 0.816(2) 0.036(3) Uani d PD 0.51(2) C 1
H H9A1 0.8536 0.7279 0.7867 0.043 Uiso calc PR 0.51(2) C 1
H H9A2 0.8613 0.5879 0.8139 0.043 Uiso calc PR 0.51(2) C 1
C C8B 0.669(4) 0.555(3) 0.7841(13) 0.033(3) Uani d PD 0.49(2) C 2
H H8B1 0.7781 0.5266 0.7903 0.039 Uiso calc PR 0.49(2) C 2
H H8B2 0.5956 0.4988 0.8118 0.039 Uiso calc PR 0.49(2) C 2
C C9B 0.669(5) 0.695(3) 0.821(2) 0.036(3) Uani d PD 0.49(2) C 2
H H9B1 0.5573 0.7162 0.8247 0.043 Uiso calc PR 0.49(2) C 2
H H9B2 0.7222 0.7514 0.7857 0.043 Uiso calc PR 0.49(2) C 2
N N1 0.8357(15) 0.7282(13) 0.5569(8) 0.023(3) Uani d . 1.0 . .
N N2 0.7256(16) 0.6076(13) 0.6398(8) 0.023(3) Uani d . 1.0 A .
Na Na1 0.782(3) 0.252(2) 0.2354(11) 0.101(6) Uani d P 0.75 . .
Na Na2 0.912(3) 0.973(2) 0.1840(14) 0.108(7) Uani d P 0.75 . .
Na Na3 0.759(3) 0.278(3) -0.0170(15) 0.085(7) Uani d P 0.5 . .
O O1 1.006(3) 0.664(3) 0.2621(11) 0.108(7) Uani d . 1.0 A .
O O2 0.757(4) 0.5231(19) 0.2399(11) 0.101(6) Uani d . 1.0 A .
O O3 0.750(2) 0.7511(18) 0.2317(13) 0.067(3) Uani d . 1.0 A .
O O4 0.929(3) 0.722(3) 0.9317(11) 0.108(7) Uani d . 1.0 . .
O O5 0.703(4) 0.630(2) 0.9641(11) 0.101(6) Uani d . 1.0 C .
O O6 0.707(2) 0.8440(18) 0.9349(13) 0.067(3) Uani d . 1.0 C .
O O7 0.8154(19) 0.9513(15) 0.7020(11) 0.059(4) Uani d . 1.0 . .
O O8 0.841(2) 0.1670(17) 0.1041(10) 0.059(4) Uani d . 1.0 . .
O O9 0.868(2) 1.0092(19) 0.0528(13) 0.070(5) Uani d . 1.0 . .
O O10 0.495(3) 0.293(3) -0.108(2) 0.142(14) Uani d . 1.0 . .
S S1 0.8290(9) 0.6509(6) 0.2698(3) 0.0542(11) Uani d . 1.0 . .
S S2 0.7718(9) 0.7259(6) 0.9207(3) 0.0542(11) Uani d . 1.0 . .
S S3 0.6479(5) 0.9714(4) 0.6767(3) 0.0306(9) Uani d . 1.0 A .

loop_
_atom_site_aniso_label
_atom_site_aniso_U_11
_atom_site_aniso_U_22
_atom_site_aniso_U_33
_atom_site_aniso_U_12
_atom_site_aniso_U_13
_atom_site_aniso_U_23
Pt1 0.0190(4) 0.0244(4) 0.0219(4) 0.0055(2) 0.0022(2) 0.0026(2)
Cl1 0.029(2) 0.042(2) 0.049(3) 0.0169(18) 0.0030(18) 0.0055(19)
Cl2 0.030(2) 0.038(2) 0.051(3) 0.0020(17) -0.0059(19) -0.011(2)
C1 0.023(8) 0.032(8) 0.020(7) 0.001(6) 0.002(6) 0.003(6)
C2 0.029(9) 0.036(9) 0.033(9) 0.016(7) 0.001(7) 0.006(7)
C3 0.022(8) 0.041(10) 0.031(8) 0.011(7) 0.006(6) 0.003(7)
C4 0.032(8) 0.023(8) 0.033(9) 0.002(6) 0.007(7) 0.004(6)
C5 0.034(8) 0.036(8) 0.032(7) 0.006(6) 0.013(6) 0.010(6)
C6 0.040(8) 0.045(8) 0.023(7) 0.007(6) 0.005(6) 0.001(6)
C7 0.030(9) 0.034(9) 0.036(9) -0.002(7) 0.006(7) 0.011(7)
C10 0.069(15) 0.022(9) 0.065(14) -0.009(9) 0.000(11) 0.000(9)
C11 0.087(18) 0.060(15) 0.035(11) -0.002(13) 0.018(11) -0.013(10)
C8A 0.034(8) 0.036(8) 0.032(7) 0.006(6) 0.013(6) 0.010(6)
C9A 0.040(8) 0.045(8) 0.023(7) 0.007(6) 0.005(6) 0.001(6)
C8B 0.034(8) 0.036(8) 0.032(7) 0.006(6) 0.013(6) 0.010(6)
C9B 0.040(8) 0.045(8) 0.023(7) 0.007(6) 0.005(6) 0.001(6)
N1 0.017(6) 0.029(7) 0.023(6) 0.002(5) 0.001(5) 0.003(5)
N2 0.025(7) 0.025(7) 0.020(6) -0.001(5) 0.003(5) 0.004(5)
Na1 0.141(18) 0.095(13) 0.069(10) 0.008(12) 0.021(11) 0.013(9)
Na2 0.115(16) 0.101(14) 0.106(15) -0.007(12) -0.022(12) 0.030(11)
Na3 0.079(16) 0.104(19) 0.068(14) -0.010(14) 0.018(12) 0.009(13)
O1 0.091(11) 0.21(2) 0.043(7) 0.095(13) 0.030(7) 0.042(10)
O2 0.21(2) 0.055(8) 0.037(7) 0.012(10) 0.018(9) -0.006(6)
O3 0.059(7) 0.056(7) 0.090(9) 0.019(6) 0.003(7) 0.013(6)
O4 0.091(11) 0.21(2) 0.043(7) 0.095(13) 0.030(7) 0.042(10)
O5 0.21(2) 0.055(8) 0.037(7) 0.012(10) 0.018(9) -0.006(6)
O6 0.059(7) 0.056(7) 0.090(9) 0.019(6) 0.003(7) 0.013(6)
O7 0.045(9) 0.046(9) 0.078(11) 0.010(7) -0.027(8) -0.016(8)
O8 0.066(11) 0.061(10) 0.048(9) -0.003(8) 0.001(8) 0.001(7)
O9 0.057(10) 0.068(12) 0.082(13) 0.016(9) -0.006(9) -0.003(10)
O10 0.081(17) 0.17(3) 0.16(3) 0.052(18) -0.061(18) -0.06(2)
S1 0.089(3) 0.048(2) 0.0263(17) 0.025(2) -0.0064(17) 0.0001(15)
S2 0.089(3) 0.048(2) 0.0263(17) 0.025(2) -0.0064(17) 0.0001(15)
S3 0.034(2) 0.028(2) 0.029(2) 0.0072(16) -0.0011(16) -0.0027(16)

loop_
_atom_type_symbol
_atom_type_description
_atom_type_scat_dispersion_real
_atom_type_scat_dispersion_imag
_atom_type_scat_source
C C 0.0033 0.0016 'International Tables Vol C Tables 4.2.6.8 and 6.1.1.4'
H H 0.0000 0.0000 'International Tables Vol C Tables 4.2.6.8 and 6.1.1.4'
N N 0.0061 0.0033 'International Tables Vol C Tables 4.2.6.8 and 6.1.1.4'
O O 0.0106 0.0060 'International Tables Vol C Tables 4.2.6.8 and 6.1.1.4'
Na Na 0.0362 0.0249 'International Tables Vol C Tables 4.2.6.8 and 6.1.1.4'
S S 0.1246 0.1234 'International Tables Vol C Tables 4.2.6.8 and 6.1.1.4'
Cl Cl 0.1484 0.1585 'International Tables Vol C Tables 4.2.6.8 and 6.1.1.4'
Pt Pt -1.7033 8.3905 'International Tables Vol C Tables 4.2.6.8 and 6.1.1.4'

loop_
_geom_angle_atom_site_label_1
_geom_angle_atom_site_label_2
_geom_angle_atom_site_label_3
_geom_angle_site_symmetry_1
_geom_angle_site_symmetry_3
_geom_angle
C1 Pt1 S3 . . 91.0(5)
C1 Pt1 Cl2 . . 88.3(5)
S3 Pt1 Cl2 . . 177.38(17)
C1 Pt1 Cl1 . . 177.6(5)
S3 Pt1 Cl1 . . 90.40(16)
Cl2 Pt1 Cl1 . . 90.39(17)
N2 C1 N1 . . 104.4(13)
N2 C1 Pt1 . . 128.3(12)
N1 C1 Pt1 . . 127.3(12)
N2 C2 C3 . . 107.4(14)
C2 C3 N1 . . 106.9(14)
N1 C4 C5 . . 111.4(13)
C6 C5 C4 . . 112.7(14)
C5 C6 S1 . . 111.8(13)
N2 C7 C8B . . 116.7(18)
N2 C7 C8A . . 110.6(17)
C8B C7 C8A . . 32.5(16)
C7 C8A C9A . . 114.(2)
C8A C9A S2 . . 103.8(19)
C7 C8B C9B . . 108.(2)
C8B C9B S2 . . 113.(2)
C3 N1 C1 . . 110.7(13)
C3 N1 C4 . . 125.7(14)
C1 N1 C4 . . 123.5(13)
C2 N2 C1 . . 110.7(13)
C2 N2 C7 . . 123.4(14)
C1 N2 C7 . . 125.9(14)
O8 Na1 O2 . . 110.0(9)
O8 Na1 Na2 . 1_545 53.0(7)
O2 Na1 Na2 . 1_545 158.5(10)
O8 Na1 Na3 . . 31.2(7)
O2 Na1 Na3 . . 81.5(7)
Na2 Na1 Na3 1_545 . 83.9(7)
O9 Na2 O8 . 1_565 42.8(7)
O9 Na2 O3 . . 117.0(11)
O8 Na2 O3 1_565 . 137.9(10)
O9 Na2 O7 . 2_776 131.1(12)
O8 Na2 O7 1_565 2_776 110.5(9)
O3 Na2 O7 . 2_776 107.3(9)
O9 Na2 Na1 . 1_565 87.7(9)
O8 Na2 Na1 1_565 1_565 45.7(6)
O3 Na2 Na1 . 1_565 119.6(10)
O7 Na2 Na1 2_776 1_565 87.9(8)
O8 Na3 O10 . . 137.4(15)
O8 Na3 O4 . 2_766 49.8(8)
O10 Na3 O4 . 2_766 172.8(15)
O8 Na3 Na1 . . 29.1(6)
O10 Na3 Na1 . . 125.4(12)
O4 Na3 Na1 2_766 . 61.1(7)
S1 O2 Na1 . . 146.5(18)
S1 O3 Na2 . . 125.1(11)
S2 O4 Na3 . 2_766 158.6(12)
S3 O7 Na2 . 2_776 146.6(11)
O9 O8 Na1 1_545 . 136.6(12)
O9 O8 Na3 1_545 . 99.6(11)
Na1 O8 Na3 . . 119.7(11)
O9 O8 Na2 1_545 1_545 57.6(10)
Na1 O8 Na2 . 1_545 81.2(9)
Na3 O8 Na2 . 1_545 156.9(11)
O8 O9 Na2 1_565 . 79.6(11)
O1 S1 O3 . . 111.4(13)
O1 S1 O2 . . 111.6(18)
O3 S1 O2 . . 112.5(14)
O1 S1 C6 . . 106.3(10)
O3 S1 C6 . . 108.0(11)
O2 S1 C6 . . 106.7(11)
O4 S2 O6 . . 118.9(17)
O4 S2 O5 . . 105.4(18)
O6 S2 O5 . . 114.1(14)
O4 S2 C9B . . 121.4(15)
O6 S2 C9B . . 91.7(14)
O5 S2 C9B . . 104.7(16)
O4 S2 C9A . . 84.8(13)
O6 S2 C9A . . 118.6(15)
O5 S2 C9A . . 111.2(15)
C9B S2 C9A . . 37.3(15)
O7 S3 C10 . . 108.6(12)
O7 S3 C11 . . 108.1(12)
C10 S3 C11 . . 99.9(12)
O7 S3 Pt1 . . 116.1(6)
C10 S3 Pt1 . . 110.5(8)
C11 S3 Pt1 . . 112.4(9)

loop_
_geom_bond_atom_site_label_1
_geom_bond_atom_site_label_2
_geom_bond_site_symmetry_2
_geom_bond_distance
Pt1 C1 . 1.970(16)
Pt1 S3 . 2.208(4)
Pt1 Cl2 . 2.310(4)
Pt1 Cl1 . 2.359(4)
C1 N2 . 1.34(2)
C1 N1 . 1.37(2)
C2 N2 . 1.38(2)
C2 C3 . 1.34(3)
C3 N1 . 1.36(2)
C4 N1 . 1.47(2)
C4 C5 . 1.54(2)
C5 C6 . 1.52(3)
C6 S1 . 1.781(17)
C7 N2 . 1.47(2)
C7 C8B . 1.535(18)
C7 C8A . 1.543(18)
C10 S3 . 1.78(2)
C11 S3 . 1.78(2)
C8A C9A . 1.536(19)
C9A S2 . 1.82(3)
C8B C9B . 1.529(19)
C9B S2 . 1.78(4)
Na1 O8 . 2.34(2)
Na1 O2 . 2.85(3)
Na1 Na2 1_545 3.24(3)
Na1 Na3 . 4.19(3)
Na2 O9 . 2.24(3)
Na2 O8 1_565 2.62(3)
Na2 O3 . 2.78(3)
Na2 O7 2_776 2.83(2)
Na2 Na1 1_565 3.24(3)
Na3 O8 . 2.50(3)
Na3 O10 . 2.59(4)
Na3 O4 2_766 2.84(4)
O1 S1 . 1.46(2)
O2 S1 . 1.44(2)
O3 S1 . 1.455(18)
O4 S2 . 1.30(2)
O4 Na3 2_766 2.84(4)
O5 S2 . 1.40(2)
O6 S2 . 1.388(18)
O7 S3 . 1.455(15)
O7 Na2 2_776 2.83(3)
O8 O9 1_545 1.81(3)
O8 Na2 1_545 2.62(3)
O9 O8 1_565 1.81(3)
